data_4030940
loop_
_publ_author_name
'Ferriol, M.'
'Lecocq, S.'

_publ_section_title
;
 Structural characterization of ZnLiNbO~4~
;
_journal_coden_ASTM EJSCE5
_journal_issue 10-11
_journal_name_full
;
 European Journal of Solid State and Inorganic Chemistry
;
_journal_page_first 707
_journal_page_last 714
_journal_paper_doi 10.1016/S0992-4361(99)80011-3
_journal_volume 35
_journal_year 1998
_chemical_formula_sum 'Li Nb O4 Zn'
_chemical_formula_weight 229.22
_space_group_IT_number 91
_symmetry_cell_setting tetragonal
_symmetry_Int_Tables_number 91
_symmetry_space_group_name_Hall 'P 4w 2c'
_symmetry_space_group_name_H-M 'P 41 2 2'
_cell_angle_alpha 90
_cell_angle_beta 90
_cell_angle_gamma 90
_cell_formula_units_Z 4
_cell_length_a 6.0818(9)
_cell_length_b 6.0818(9)
_cell_length_c 8.3818(17)
_cell_volume 310.03(9)
_diffrn_ambient_temperature 293
_diffrn_radiation_probe x-ray
_diffrn_radiation_type MoK\a
_diffrn_radiation_wavelength 0.71073
_exptl_absorpt_coefficient_mu 11.254
_exptl_crystal_density_diffrn 4.911
_exptl_crystal_F_000 424
_refine_ls_goodness_of_fit_ref 1.314
_refine_ls_number_parameters 33
_refine_ls_number_reflns 388
_refine_ls_R_factor_gt 0.0470
_refine_ls_wR_factor_gt 0.1242
_cod_data_source_file EJSSIC-1998-35-707-714.cif
_cod_data_source_block ZnLiNbO4
_cod_original_cell_volume 310.03(11)
_cod_database_code 4030940

loop_
_symmetry_equiv_pos_site_id
_symmetry_equiv_pos_as_xyz
1 x,y,z
2 -y,x,1/4+z
3 -x,-y,1/2+z
4 y,-x,3/4+z
5 x,-y,1/2-z
6 y,x,3/4-z
7 -x,y,-z
8 -y,-x,1/4-z

loop_
_atom_site_aniso_label
_atom_site_aniso_U_11
_atom_site_aniso_U_22
_atom_site_aniso_U_33
_atom_site_aniso_U_23
_atom_site_aniso_U_13
_atom_site_aniso_U_12
Nb 0.0100(10) 0.0090(10) 0.0100(10) 0.0000 0.0010(10) 0.0000
Zn 0.0130(10) 0.0130(10) 0.0110(10) 0.0000(10) 0.0000(10) 0.0020(10)
O1 0.012(2) 0.006(2) 0.016(3) 0.002(3) 0.001(2) 0.001(2)
O2 0.010(3) 0.009(2) 0.008(2) -0.001(2) 0.001(2) -0.003(2)

loop_
_atom_site_label
_atom_site_type_symbol
_atom_site_thermal_displace_type
_atom_site_fract_x
_atom_site_fract_y
_atom_site_fract_z
_atom_site_occupancy
_atom_site_U_iso_or_equiv
_atom_site_calc_flag
_atom_site_refinement_flags
_atom_site_disorder_assembly
_atom_site_disorder_group
Nb Nb Uani 0.50000 0.7854(2) 0.00000 1.000 0.0097(6) . . . .
Zn Zn Uani 0.2609(2) 0.2609(2) -0.12500 1.000 0.0123(6) . . . .
O1 O Uani 0.2647(10) 0.9834(9) -0.0067(8) 1.000 0.0113(14) . . . .
O2 O Uani 0.2694(10) 0.5223(9) 0.0167(7) 1.000 0.0090(14) . . . .
Li Li Uiso 0.00000 0.772(4) 0.00000 1.000 0.033(7) . . . .

loop_
_atom_type_symbol
_atom_type_description
_atom_type_scat_dispersion_real
_atom_type_scat_dispersion_imag
_atom_type_scat_source
Li Li -0.0003 0.0001 ' International Tables Vol C Tables 4.2.6.8 and 6.1.1.4'
Nb Nb -2.0727 0.6215 ' International Tables Vol C Tables 4.2.6.8 and 6.1.1.4'
O O 0.0106 0.0060 ' International Tables Vol C Tables 4.2.6.8 and 6.1.1.4'
Zn Zn 0.2839 1.4301 ' International Tables Vol C Tables 4.2.6.8 and 6.1.1.4'

loop_
_geom_angle_atom_site_label_1
_geom_angle_atom_site_label_2
_geom_angle_atom_site_label_3
_geom_angle
_geom_angle_site_symmetry_1
_geom_angle_site_symmetry_2
_geom_angle_site_symmetry_3
_geom_angle_publ_flag
O1 Nb O2 89.0(2) . . . yes
O1 Nb O2 97.5(3) . . 4_564 yes
O1 Nb O1 99.9(3) . . 7_655 yes
O1 Nb O2 169.7(2) . . 7_655 yes
O1 Nb O2 94.9(3) . . 8_665 yes
O2 Nb O2 89.1(2) . . 4_564 yes
O1 Nb O2 169.7(2) 7_655 . . yes
O2 Nb O2 82.8(2) . . 7_655 yes
O2 Nb O2 76.4(2) . . 8_665 yes
O1 Nb O2 94.9(3) 7_655 . 4_564 yes
O2 Nb O2 76.4(2) 4_564 . 7_655 yes
O2 Nb O2 160.7(3) 4_564 . 8_665 yes
O1 Nb O2 89.0(2) 7_655 . 7_655 yes
O1 Nb O2 97.5(3) 7_655 . 8_665 yes
O2 Nb O2 89.1(2) 7_655 . 8_665 yes
O1 Zn O2 112.8(2) 1_545 . . yes
O1 Zn O2 108.4(3) 6_454 . . yes
O2 Zn O2 108.4(3) . . 6_554 yes
O1 Zn O1 106.1(3) 1_545 . 6_454 yes
O1 Zn O2 108.4(3) 1_545 . 6_554 yes
O1 Zn O2 112.8(3) 6_454 . 6_554 yes
Nb O1 Zn 125.4(3) . . 1_565 yes
Nb O2 Zn 125.4(3) . . . yes
Nb O2 Nb 103.1(3) . . 2_655 yes
Nb O2 Zn 122.0(3) 2_655 . . yes

loop_
_geom_bond_atom_site_label_1
_geom_bond_atom_site_label_2
_geom_bond_distance
_geom_bond_site_symmetry_1
_geom_bond_site_symmetry_2
_geom_bond_publ_flag
Nb O1 1.871(6) . . yes
Nb O2 2.132(6) . . yes
Nb O2 1.988(6) . 4_564 yes
Nb O1 1.871(6) . 7_655 yes
Nb O2 2.132(6) . 7_655 yes
Nb O2 1.988(6) . 8_665 yes
Zn O2 1.985(6) . . yes
Zn O1 1.958(6) . 1_545 yes
Zn O1 1.958(6) . 6_454 yes
Zn O2 1.985(6) . 6_554 yes

loop_
_geom_torsion_atom_site_label_1
_geom_torsion_atom_site_label_2
_geom_torsion_atom_site_label_3
_geom_torsion_atom_site_label_4
_geom_torsion
_geom_torsion_site_symmetry_1
_geom_torsion_site_symmetry_2
_geom_torsion_site_symmetry_3
_geom_torsion_site_symmetry_4
_geom_torsion_publ_flag
O2 Nb O1 Zn -146.9(4) . . . 1_565 no
O1 Nb O2 Zn 126.8(4) . . . . no
O1 Nb O2 Nb -87.0(3) . . . 2_655 no
O2 Nb O2 Zn 29.3(4) 4_564 . . . no
O2 Nb O2 Zn -47.2(3) 7_655 . . . no
O2 Nb O2 Zn -138.0(4) 8_665 . . . no
O1 Zn O2 Nb 126.6(3) 1_545 . . . no
O1 Zn O2 Nb -116.2(4) 6_454 . . . no
O2 Zn O2 Nb 6.5(4) 6_554 . . . no
